data_2241767
loop_
_publ_author_name
'Subbulakshmi, Karanth N.'
'Narayana, Badiadka'
'Yathirajan, Hemmige S.'
'Jasinski, Jerry P.'
'Rathore, Ravindranath S.'
'Glidewell, Christopher'

_publ_section_title
;
 Crystal structure of
 2-benzoylamino-<i>N</i>'-(4-hydroxybenzylidene)-3-(thiophen-2-yl)prop-2-enohydrazide
;
_journal_coeditor_code HB7597
_journal_issue 8
_journal_name_full 'Acta Crystallographica Section E'
_journal_page_first 1099
_journal_page_last 1102
_journal_paper_doi 10.1107/S2056989016010975
_journal_volume 72
_journal_year 2016
_chemical_formula_iupac 'C21 H17 N3 O3 S'
_chemical_formula_moiety 'C21 H17 N3 O3 S'
_chemical_formula_sum 'C21 H17 N3 O3 S'
_chemical_formula_weight 391.43
_chemical_name_systematic 2-Benzoylamino-<i>N</i>'-(4-hydroxybenzylidene)-3-(thiophen-2-yl)prop-2-enohydrazide
_space_group_crystal_system monoclinic
_space_group_IT_number 15
_space_group_name_Hall '-C 2yc'
_space_group_name_H-M_alt 'C 1 2/c 1'
_symmetry_space_group_name_Hall '-C 2yc'
_symmetry_space_group_name_H-M 'C 1 2/c 1'
_atom_sites_solution_hydrogens mixed
_audit_creation_method SHELXL-2014
_cell_angle_alpha 90
_cell_angle_beta 105.801(3)
_cell_angle_gamma 90
_cell_formula_units_Z 8
_cell_length_a 22.5212(7)
_cell_length_b 10.1879(4)
_cell_length_c 17.3592(5)
_cell_measurement_reflns_used 6327
_cell_measurement_temperature 298(2)
_cell_measurement_theta_max 32.012
_cell_measurement_theta_min 3.401
_cell_volume 3832.5(2)
_computing_cell_refinement
;
CrysAlis PRO (Agilent, 2014)
;
_computing_data_collection
;
CrysAlis PRO (Agilent, 2014)
;
_computing_data_reduction
;
CrysAlis PRO (Agilent, 2014)
;
_computing_molecular_graphics
;
PLATON (Spek, 2009)
;
_computing_structure_refinement
;
SHELXL2014 (Sheldrick, 2015)
;
_computing_structure_solution
;
SHELXS97 (Sheldrick, 2008)
;
_diffrn_ambient_temperature 298(2)
_diffrn_detector_area_resol_mean 16.0416
_diffrn_measured_fraction_theta_full 0.998
_diffrn_measured_fraction_theta_max 0.998
_diffrn_measurement_device_type 'Agilent Xcalibur Eos Gemini'
_diffrn_measurement_method '\f and \w scans'
_diffrn_radiation_type MoK\a
_diffrn_radiation_wavelength 0.71073
_diffrn_reflns_av_R_equivalents 0.0238
_diffrn_reflns_limit_h_max 29
_diffrn_reflns_limit_h_min -25
_diffrn_reflns_limit_k_max 7
_diffrn_reflns_limit_k_min -13
_diffrn_reflns_limit_l_max 22
_diffrn_reflns_limit_l_min -20
_diffrn_reflns_number 9963
_diffrn_reflns_theta_full 25.242
_diffrn_reflns_theta_max 27.549
_diffrn_reflns_theta_min 3.401
_diffrn_standards_interval_count 0
_diffrn_standards_interval_time 0
_diffrn_standards_number 0
_exptl_absorpt_coefficient_mu 0.196
_exptl_absorpt_correction_T_max 0.965
_exptl_absorpt_correction_T_min 0.757
_exptl_absorpt_correction_type multi-scan
_exptl_absorpt_process_details
;
(CrysAlis PRO; Agilent, 2014)
;
_exptl_crystal_colour colourless
_exptl_crystal_density_diffrn 1.357
_exptl_crystal_description plate
_exptl_crystal_F_000 1632
_exptl_crystal_size_max 0.42
_exptl_crystal_size_mid 0.32
_exptl_crystal_size_min 0.18
_refine_diff_density_max 0.241
_refine_diff_density_min -0.260
_refine_ls_extinction_method none
_refine_ls_goodness_of_fit_ref 1.040
_refine_ls_hydrogen_treatment mixed
_refine_ls_matrix_type full
_refine_ls_number_parameters 262
_refine_ls_number_reflns 4419
_refine_ls_number_restraints 0
_refine_ls_restrained_S_all 1.040
_refine_ls_R_factor_all 0.0588
_refine_ls_R_factor_gt 0.0426
_refine_ls_shift/su_max 0.001
_refine_ls_shift/su_mean 0.000
_refine_ls_structure_factor_coef Fsqd
_refine_ls_weighting_details 'w=1/[\s^2^(Fo^2^)+(0.0475P)^2^+2.5641P] where P=(Fo^2^+2Fc^2^)/3'
_refine_ls_weighting_scheme calc
_refine_ls_wR_factor_gt 0.1029
_refine_ls_wR_factor_ref 0.1134
_reflns_number_gt 3426
_reflns_number_total 4419
_reflns_threshold_expression 'I > 2\s(I)'
_cod_data_source_file hb7597sup1.cif
_cod_data_source_block I
_cod_database_code 2241767
_shelx_space_group_comment
;
The symmetry employed for this shelxl refinement is uniquely defined
by the following loop, which should always be used as a source of
symmetry information in preference to the above space-group names.
They are only intended as comments.
;
_shelx_estimated_absorpt_t_min 0.922
_shelx_estimated_absorpt_t_max 0.966
_shelxl_version_number 2.014

loop_
_space_group_symop_operation_xyz
'x, y, z'
'-x, y, -z+1/2'
'x+1/2, y+1/2, z'
'-x+1/2, y+1/2, -z+1/2'
'-x, -y, -z'
'x, -y, z-1/2'
'-x+1/2, -y+1/2, -z'
'x+1/2, -y+1/2, z-1/2'

loop_
_atom_site_type_symbol
_atom_site_label
_atom_site_fract_x
_atom_site_fract_y
_atom_site_fract_z
_atom_site_U_iso_or_equiv
_atom_site_adp_type
_atom_site_calc_flag
_atom_site_occupancy
C C1 0.53659(7) 0.43211(16) 0.64694(9) 0.0306(3) Uani d 1
O O1 0.56722(5) 0.47222(13) 0.71288(7) 0.0423(3) Uani d 1
C C2 0.47457(7) 0.48794(16) 0.60847(9) 0.0299(3) Uani d 1
C C3 0.43369(7) 0.43455(17) 0.54526(9) 0.0347(4) Uani d 1
H H3 0.4469 0.3586 0.5252 0.042 Uiso calc 1
N N11 0.55560(6) 0.33591(15) 0.60668(8) 0.0348(3) Uani d 1
H H11 0.5363(9) 0.3157(19) 0.5583(12) 0.042 Uiso d 1
N N12 0.61135(6) 0.27363(15) 0.63980(8) 0.0350(3) Uani d 1
C C17 0.62189(8) 0.17766(18) 0.59827(10) 0.0372(4) Uani d 1
H H17 0.5924 0.1570 0.5509 0.045 Uiso calc 1
C C11 0.67784(7) 0.09896(17) 0.62156(10) 0.0349(4) Uani d 1
C C12 0.72750(8) 0.13084(18) 0.68643(10) 0.0382(4) Uani d 1
H H12 0.7261 0.2068 0.7156 0.046 Uiso calc 1
C C13 0.77876(8) 0.05097(19) 0.70785(10) 0.0393(4) Uani d 1
H H13 0.8115 0.0730 0.7515 0.047 Uiso calc 1
C C14 0.78174(8) -0.06236(18) 0.66441(10) 0.0373(4) Uani d 1
O O14 0.83122(6) -0.14325(14) 0.68163(9) 0.0524(4) Uani d 1
H H14 0.8583(12) -0.115(3) 0.7211(15) 0.079 Uiso d 1
C C15 0.73300(8) -0.09439(18) 0.59955(11) 0.0436(4) Uani d 1
H H15 0.7346 -0.1700 0.5701 0.052 Uiso calc 1
C C16 0.68189(8) -0.01392(19) 0.57854(10) 0.0421(4) Uani d 1
H H16 0.6494 -0.0358 0.5345 0.050 Uiso calc 1
N N21 0.45947(6) 0.60302(14) 0.64533(8) 0.0326(3) Uani d 1
H H21 0.4510(9) 0.5932(19) 0.6884(11) 0.039 Uiso d 1
C C27 0.46800(7) 0.72320(17) 0.61800(9) 0.0314(3) Uani d 1
O O27 0.49198(6) 0.73798(13) 0.56269(7) 0.0435(3) Uani d 1
C C21 0.44374(8) 0.83722(17) 0.65374(9) 0.0360(4) Uani d 1
C C22 0.40355(9) 0.8231(2) 0.70116(12) 0.0497(5) Uani d 1
H H22 0.3933 0.7395 0.7149 0.060 Uiso calc 1
C C23 0.37867(11) 0.9317(3) 0.72807(14) 0.0642(6) Uani d 1
H H23 0.3519 0.9210 0.7600 0.077 Uiso calc 1
C C24 0.39294(12) 1.0539(2) 0.70834(14) 0.0676(7) Uani d 1
H H24 0.3756 1.1267 0.7263 0.081 Uiso calc 1
C C25 0.43304(14) 1.0707(2) 0.66171(15) 0.0737(7) Uani d 1
H H25 0.4430 1.1548 0.6485 0.088 Uiso calc 1
C C26 0.45857(11) 0.9615(2) 0.63441(12) 0.0551(5) Uani d 1
H H26 0.4857 0.9727 0.6030 0.066 Uiso calc 1
S S31 0.33408(2) 0.61148(5) 0.52709(3) 0.04314(14) Uani d 1
C C32 0.37235(8) 0.47716(18) 0.50374(10) 0.0367(4) Uani d 1
C C33 0.33582(9) 0.4137(2) 0.43779(12) 0.0518(5) Uani d 1
H H33 0.3482 0.3392 0.4153 0.062 Uiso calc 1
C C34 0.27760(9) 0.4737(3) 0.40789(12) 0.0597(6) Uani d 1
H H34 0.2473 0.4425 0.3640 0.072 Uiso calc 1
C C35 0.27068(9) 0.5808(2) 0.44974(12) 0.0533(5) Uani d 1
H H35 0.2353 0.6323 0.4378 0.064 Uiso calc 1

loop_
_atom_site_aniso_label
_atom_site_aniso_U_11
_atom_site_aniso_U_22
_atom_site_aniso_U_33
_atom_site_aniso_U_12
_atom_site_aniso_U_13
_atom_site_aniso_U_23
C1 0.0294(8) 0.0327(8) 0.0303(7) 0.0004(6) 0.0090(6) 0.0012(6)
O1 0.0340(6) 0.0506(8) 0.0378(6) 0.0050(5) 0.0019(5) -0.0115(6)
C2 0.0310(8) 0.0298(8) 0.0301(7) 0.0047(6) 0.0107(6) 0.0002(6)
C3 0.0330(8) 0.0346(9) 0.0370(8) 0.0039(7) 0.0103(7) -0.0042(7)
N11 0.0316(7) 0.0407(8) 0.0293(6) 0.0108(6) 0.0037(6) -0.0008(6)
N12 0.0307(7) 0.0406(8) 0.0335(7) 0.0096(6) 0.0086(6) 0.0043(6)
C17 0.0346(8) 0.0429(10) 0.0323(8) 0.0077(7) 0.0062(7) 0.0036(7)
C11 0.0338(8) 0.0383(9) 0.0330(8) 0.0069(7) 0.0097(7) 0.0043(7)
C12 0.0378(9) 0.0399(10) 0.0368(8) 0.0055(7) 0.0103(7) -0.0036(7)
C13 0.0332(8) 0.0485(11) 0.0335(8) 0.0033(8) 0.0047(7) 0.0003(8)
C14 0.0337(8) 0.0367(9) 0.0401(9) 0.0080(7) 0.0078(7) 0.0092(7)
O14 0.0425(7) 0.0490(8) 0.0558(8) 0.0182(6) -0.0034(6) -0.0021(7)
C15 0.0417(10) 0.0354(10) 0.0488(10) 0.0076(8) 0.0043(8) -0.0061(8)
C16 0.0360(9) 0.0439(11) 0.0402(9) 0.0058(8) 0.0000(7) -0.0040(8)
N21 0.0376(7) 0.0343(8) 0.0279(6) 0.0073(6) 0.0123(6) -0.0011(6)
C27 0.0296(8) 0.0349(9) 0.0266(7) 0.0033(6) 0.0023(6) -0.0035(6)
O27 0.0537(8) 0.0439(8) 0.0375(6) -0.0012(6) 0.0203(6) -0.0028(5)
C21 0.0363(9) 0.0357(9) 0.0305(8) 0.0061(7) -0.0002(7) -0.0061(7)
C22 0.0499(11) 0.0483(12) 0.0534(11) 0.0079(9) 0.0185(9) -0.0102(9)
C23 0.0613(14) 0.0656(16) 0.0688(14) 0.0177(12) 0.0231(11) -0.0200(12)
C24 0.0798(17) 0.0531(14) 0.0641(14) 0.0248(12) 0.0095(12) -0.0189(11)
C25 0.108(2) 0.0359(12) 0.0719(15) 0.0058(13) 0.0156(15) -0.0041(11)
C26 0.0741(15) 0.0385(11) 0.0527(11) 0.0012(10) 0.0175(11) -0.0040(9)
S31 0.0342(2) 0.0489(3) 0.0449(3) 0.00813(19) 0.00828(18) -0.0011(2)
C32 0.0326(8) 0.0431(10) 0.0338(8) 0.0015(7) 0.0080(7) -0.0027(7)
C33 0.0381(10) 0.0649(14) 0.0475(10) 0.0022(9) 0.0034(8) -0.0158(9)
C34 0.0363(10) 0.0921(18) 0.0430(10) 0.0006(11) -0.0025(8) -0.0101(11)
C35 0.0328(9) 0.0762(15) 0.0471(11) 0.0103(9) 0.0047(8) 0.0074(10)

loop_
_atom_type_symbol
_atom_type_description
_atom_type_scat_dispersion_real
_atom_type_scat_dispersion_imag
_atom_type_scat_source
C C 0.0033 0.0016 'International Tables Vol C Tables 4.2.6.8 and 6.1.1.4'
H H 0.0000 0.0000 'International Tables Vol C Tables 4.2.6.8 and 6.1.1.4'
N N 0.0061 0.0033 'International Tables Vol C Tables 4.2.6.8 and 6.1.1.4'
O O 0.0106 0.0060 'International Tables Vol C Tables 4.2.6.8 and 6.1.1.4'
S S 0.1246 0.1234 'International Tables Vol C Tables 4.2.6.8 and 6.1.1.4'

loop_
_geom_angle_atom_site_label_1
_geom_angle_atom_site_label_2
_geom_angle_atom_site_label_3
_geom_angle
O1 C1 N11 123.27(15)
O1 C1 C2 120.61(15)
N11 C1 C2 116.11(13)
C3 C2 N21 120.54(14)
C3 C2 C1 124.32(15)
N21 C2 C1 115.10(13)
C2 C3 C32 129.69(16)
C2 C3 H3 115.2
C32 C3 H3 115.2
C1 N11 N12 120.08(13)
C1 N11 H11 122.5(13)
N12 N11 H11 117.2(13)
C17 N12 N11 113.83(14)
N12 C17 C11 123.09(15)
N12 C17 H17 118.5
C11 C17 H17 118.5
C16 C11 C12 118.20(15)
C16 C11 C17 119.08(15)
C12 C11 C17 122.71(16)
C13 C12 C11 120.66(17)
C13 C12 H12 119.7
C11 C12 H12 119.7
C12 C13 C14 120.29(16)
C12 C13 H13 119.9
C14 C13 H13 119.9
O14 C14 C15 117.42(17)
O14 C14 C13 123.00(16)
C15 C14 C13 119.57(15)
C14 O14 H14 110.1(19)
C16 C15 C14 119.75(17)
C16 C15 H15 120.1
C14 C15 H15 120.1
C15 C16 C11 121.52(16)
C15 C16 H16 119.2
C11 C16 H16 119.2
C27 N21 C2 121.16(13)
C27 N21 H21 121.3(14)
C2 N21 H21 116.8(14)
O27 C27 N21 121.39(15)
O27 C27 C21 121.18(16)
N21 C27 C21 117.32(14)
C26 C21 C22 118.82(18)
C26 C21 C27 118.41(17)
C22 C21 C27 122.62(17)
C23 C22 C21 120.6(2)
C23 C22 H22 119.7
C21 C22 H22 119.7
C24 C23 C22 120.5(2)
C24 C23 H23 119.8
C22 C23 H23 119.8
C23 C24 C25 120.1(2)
C23 C24 H24 119.9
C25 C24 H24 119.9
C24 C25 C26 119.9(2)
C24 C25 H25 120.1
C26 C25 H25 120.1
C21 C26 C25 120.2(2)
C21 C26 H26 119.9
C25 C26 H26 119.9
C35 S31 C32 91.97(10)
C33 C32 C3 123.35(17)
C33 C32 S31 110.17(14)
C3 C32 S31 126.48(13)
C32 C33 C34 112.82(19)
C32 C33 H33 123.6
C34 C33 H33 123.6
C35 C34 C33 112.70(18)
C35 C34 H34 123.7
C33 C34 H34 123.7
C34 C35 S31 112.35(15)
C34 C35 H35 123.8
S31 C35 H35 123.8

loop_
_geom_bond_atom_site_label_1
_geom_bond_atom_site_label_2
_geom_bond_distance
C1 O1 1.2342(19)
C1 N11 1.340(2)
C1 C2 1.487(2)
C2 C3 1.341(2)
C2 N21 1.421(2)
C3 C32 1.440(2)
C3 H3 0.9300
N11 N12 1.3844(18)
N11 H11 0.859(19)
N12 C17 1.275(2)
C17 C11 1.455(2)
C17 H17 0.9300
C11 C16 1.388(2)
C11 C12 1.392(2)
C12 C13 1.378(2)
C12 H12 0.9300
C13 C14 1.391(3)
C13 H13 0.9300
C14 O14 1.352(2)
C14 C15 1.381(2)
O14 H14 0.84(3)
C15 C16 1.379(2)
C15 H15 0.9300
C16 H16 0.9300
N21 C27 1.346(2)
N21 H21 0.826(19)
C27 O27 1.2322(19)
C27 C21 1.489(2)
C21 C26 1.374(3)
C21 C22 1.387(3)
C22 C23 1.378(3)
C22 H22 0.9300
C23 C24 1.353(4)
C23 H23 0.9300
C24 C25 1.378(4)
C24 H24 0.9300
C25 C26 1.394(3)
C25 H25 0.9300
C26 H26 0.9300
S31 C35 1.702(2)
S31 C32 1.7235(18)
C32 C33 1.376(2)
C33 C34 1.411(3)
C33 H33 0.9300
C34 C35 1.343(3)
C34 H34 0.9300
C35 H35 0.9300

loop_
_geom_hbond_atom_site_label_D
_geom_hbond_atom_site_label_H
_geom_hbond_atom_site_label_A
_geom_hbond_site_symmetry_A
_geom_hbond_distance_DH
_geom_hbond_distance_HA
_geom_hbond_distance_DA
_geom_hbond_angle_DHA
_geom_hbond_publ_flag
N11 H11 O27 5_666 0.86(2) 2.10(2) 2.9400(18) 168(2) y
N21 H21 O1 2_656 0.827(19) 2.238(19) 3.0002(18) 153.5(18) y
O14 H14 O1 4_646 0.84(3) 1.97(3) 2.7727(19) 162(3) y
O14 H14 N12 4_646 0.84(3) 2.59(3) 3.133(2) 124(2) y
C3 H3 O27 5_666 0.93 2.52 3.333(2) 147 y
C17 H17 O27 5_666 0.93 2.57 3.350(2) 142 y
C24 H24 O14 3_465 0.93 2.58 3.364(3) 142 y

loop_
_geom_torsion_atom_site_label_1
_geom_torsion_atom_site_label_2
_geom_torsion_atom_site_label_3
_geom_torsion_atom_site_label_4
_geom_torsion
O1 C1 C2 C3 -166.88(16)
N11 C1 C2 C3 11.8(2)
O1 C1 C2 N21 11.0(2)
N11 C1 C2 N21 -170.33(14)
N21 C2 C3 C32 1.0(3)
C1 C2 C3 C32 178.77(16)
O1 C1 N11 N12 1.9(3)
C2 C1 N11 N12 -176.74(14)
C1 N11 N12 C17 175.03(16)
N11 N12 C17 C11 179.60(16)
N12 C17 C11 C16 171.54(17)
N12 C17 C11 C12 -7.3(3)
C16 C11 C12 C13 -1.0(3)
C17 C11 C12 C13 177.86(16)
C11 C12 C13 C14 0.5(3)
C12 C13 C14 O14 178.76(17)
C12 C13 C14 C15 0.1(3)
O14 C14 C15 C16 -178.83(17)
C13 C14 C15 C16 -0.1(3)
C14 C15 C16 C11 -0.5(3)
C12 C11 C16 C15 1.0(3)
C17 C11 C16 C15 -177.89(18)
C3 C2 N21 C27 -86.1(2)
C1 C2 N21 C27 95.92(17)
C2 N21 C27 O27 -3.6(2)
C2 N21 C27 C21 172.62(13)
O27 C27 C21 C26 -11.9(2)
N21 C27 C21 C26 171.89(16)
O27 C27 C21 C22 163.63(16)
N21 C27 C21 C22 -12.6(2)
C26 C21 C22 C23 0.3(3)
C27 C21 C22 C23 -175.14(17)
C21 C22 C23 C24 0.3(3)
C22 C23 C24 C25 -0.6(4)
C23 C24 C25 C26 0.4(4)
C22 C21 C26 C25 -0.5(3)
C27 C21 C26 C25 175.14(18)
C24 C25 C26 C21 0.1(4)
C2 C3 C32 C33 178.32(19)
C2 C3 C32 S31 -1.3(3)
C35 S31 C32 C33 0.22(16)
C35 S31 C32 C3 179.89(17)
C3 C32 C33 C34 179.77(18)
S31 C32 C33 C34 -0.6(2)
C32 C33 C34 C35 0.7(3)
C33 C34 C35 S31 -0.5(3)
C32 S31 C35 C34 0.18(18)

_cod_database_fobs_code 2241767
